data_1562940
loop_
_publ_author_name
'Yang, Li'
'Zhang, Yao-Yao'
'Yang, Guan-Wen'
'Xie, Rui'
'Wu, Guang-Peng'

_publ_section_title
;
 Controlled Ring-Opening Polymerization of \b-Butyrolactone Via
 Bifunctional Organoboron Catalysts
;
_journal_name_full Macromolecules
_journal_paper_doi 10.1021/acs.macromol.1c00250
_journal_year 2021
_chemical_formula_moiety 'C24 H40 B N O2'
_chemical_formula_sum 'C24 H40 B N O2'
_chemical_formula_weight 385.38
_space_group_crystal_system monoclinic
_space_group_IT_number 14
_space_group_name_Hall '-P 2yn'
_space_group_name_H-M_alt 'P 1 21/n 1'
_atom_sites_solution_hydrogens geom
_atom_sites_solution_primary dual
_audit_creation_date 2021-02-01
_audit_creation_method
;
Olex2 1.3
(compiled 2020.11.12 svn.r5f609507 for OlexSys, GUI svn.r6226)
;
_cell_angle_alpha 90
_cell_angle_beta 113.386(3)
_cell_angle_gamma 90
_cell_formula_units_Z 4
_cell_length_a 14.8723(11)
_cell_length_b 9.8390(9)
_cell_length_c 16.6022(12)
_cell_measurement_reflns_used 6193
_cell_measurement_temperature 170.0
_cell_measurement_theta_max 27.113
_cell_measurement_theta_min 2.365
_cell_volume 2229.8(3)
_computing_cell_refinement 'SAINT V8.38A (Bruker, 2018)'
_computing_data_reduction 'SAINT V8.38A (Bruker, 2018)'
_computing_molecular_graphics 'Olex2 1.3 (Dolomanov et al., 2009)'
_computing_publication_material 'Olex2 1.3 (Dolomanov et al., 2009)'
_computing_structure_refinement 'SHELXL 2014/7 (Sheldrick, 2015)'
_computing_structure_solution 'ShelXT (Sheldrick, 2015)'
_diffrn_ambient_temperature 170.0
_diffrn_measured_fraction_theta_full 0.999
_diffrn_measured_fraction_theta_max 0.991
_diffrn_measurement_device_type 'Bruker APEX-II CCD'
_diffrn_measurement_method '\f and \w scans'
_diffrn_radiation_type MoK\a
_diffrn_radiation_wavelength 0.71073
_diffrn_reflns_av_R_equivalents 0.0541
_diffrn_reflns_av_unetI/netI 0.0482
_diffrn_reflns_Laue_measured_fraction_full 0.999
_diffrn_reflns_Laue_measured_fraction_max 0.991
_diffrn_reflns_limit_h_max 18
_diffrn_reflns_limit_h_min -19
_diffrn_reflns_limit_k_max 11
_diffrn_reflns_limit_k_min -12
_diffrn_reflns_limit_l_max 21
_diffrn_reflns_limit_l_min -20
_diffrn_reflns_number 16436
_diffrn_reflns_point_group_measured_fraction_full 0.999
_diffrn_reflns_point_group_measured_fraction_max 0.991
_diffrn_reflns_theta_full 25.242
_diffrn_reflns_theta_max 27.192
_diffrn_reflns_theta_min 2.365
_diffrn_source_current 1.4
_diffrn_source_power 0.07
_diffrn_source_voltage 50.0
_diffrn_standards_number 0
_exptl_absorpt_coefficient_mu 0.070
_exptl_absorpt_correction_T_max 0.7455
_exptl_absorpt_correction_T_min 0.6377
_exptl_absorpt_correction_type multi-scan
_exptl_absorpt_process_details
'SADABS-2016/2 (Bruker,2016/2) was used for absorption correction. wR2(int) was 0.1602 before and 0.0572 after correction. The Ratio of minimum to maximum transmission is 0.8554. The \l/2 correction factor is Not present.'
_exptl_crystal_colour colourless
_exptl_crystal_colour_primary colourless
_exptl_crystal_density_diffrn 1.148
_exptl_crystal_description needle
_exptl_crystal_F_000 848
_exptl_crystal_size_max 0.29
_exptl_crystal_size_mid 0.19
_exptl_crystal_size_min 0.06
_refine_diff_density_max 0.736
_refine_diff_density_min -0.512
_refine_diff_density_rms 0.061
_refine_ls_extinction_method none
_refine_ls_goodness_of_fit_ref 1.056
_refine_ls_hydrogen_treatment constr
_refine_ls_matrix_type full
_refine_ls_number_parameters 275
_refine_ls_number_reflns 4925
_refine_ls_number_restraints 4
_refine_ls_restrained_S_all 1.096
_refine_ls_R_factor_all 0.0811
_refine_ls_R_factor_gt 0.0640
_refine_ls_shift/su_max 0.001
_refine_ls_shift/su_mean 0.000
_refine_ls_structure_factor_coef Fsqd
_refine_ls_weighting_details 'w=1/[\s^2^(Fo^2^)+(0.0795P)^2^+1.5446P] where P=(Fo^2^+2Fc^2^)/3'
_refine_ls_weighting_scheme calc
_refine_ls_wR_factor_gt 0.1629
_refine_ls_wR_factor_ref 0.1773
_reflns_Friedel_coverage 0.000
_reflns_number_gt 3881
_reflns_number_total 4925
_reflns_threshold_expression 'I > 2\s(I)'
_cod_data_source_file ma1c00250_si_002.cif
_cod_data_source_block 1e
_cod_database_code 1562940
_shelx_shelxl_version_number 2014/7
_shelx_space_group_comment
;
The symmetry employed for this shelxl refinement is uniquely defined
by the following loop, which should always be used as a source of
symmetry information in preference to the above space-group names.
They are only intended as comments.
;
_shelx_estimated_absorpt_t_max 0.996
_shelx_estimated_absorpt_t_min 0.980
_olex2_refinement_description
;
1. Restrained distances
 C5-C4
 1.45 with sigma of 0.01
 C4-C5
 1.45 with sigma of 0.01
 C5-C6
 1.45 with sigma of 0.001
 C5A-C4
 1.45 with sigma of 0.01
2. Others
 Fixed Sof: H4bc(0.75) H4bd(0.75) H4aa(0.25) H4ab(0.25) C5(0.6) H5a(0.6)
 H5b(0.6) C6(0.6) H6a(0.6) H6c(0.6) H6b(0.6) C5A(0.4) H5Aa(0.4) H5Ab(0.4)
 C6A(0.4) H6Aa(0.4) H6Ac(0.4) H6Ab(0.4)
;
_olex2_submission_special_instructions 'No special instructions were received'

loop_
_space_group_symop_operation_xyz
'x, y, z'
'-x+1/2, y+1/2, -z+1/2'
'-x, -y, -z'
'x-1/2, -y-1/2, z-1/2'

loop_
_atom_site_label
_atom_site_type_symbol
_atom_site_fract_x
_atom_site_fract_y
_atom_site_fract_z
_atom_site_U_iso_or_equiv
_atom_site_adp_type
_atom_site_occupancy
_atom_site_site_symmetry_order
_atom_site_calc_flag
_atom_site_refinement_flags_posn
_atom_site_refinement_flags_adp
_atom_site_refinement_flags_occupancy
_atom_site_disorder_assembly
_atom_site_disorder_group
O1 O 0.51060(9) 0.31655(13) 0.30205(8) 0.0243(3) Uani 1 1 d . . . . .
O2 O 0.63154(10) 0.16792(15) 0.37400(10) 0.0372(4) Uani 1 1 d . . . . .
N1 N 0.40322(11) 0.24903(15) 0.58353(9) 0.0225(3) Uani 1 1 d . . . . .
C18 C 0.60070(13) 0.27551(19) 0.33522(11) 0.0237(4) Uani 1 1 d . . . . .
C19 C 0.67097(13) 0.37171(18) 0.31894(12) 0.0235(4) Uani 1 1 d . . . . .
C14 C 0.41803(12) 0.12259(18) 0.19573(12) 0.0234(4) Uani 1 1 d . . . . .
H14 H 0.4744 0.0584 0.2212 0.028 Uiso 1 1 calc R . . . .
C7 C 0.42185(14) 0.16858(19) 0.51340(12) 0.0252(4) Uani 1 1 d . . . . .
H7A H 0.4914 0.1403 0.5377 0.030 Uiso 1 1 calc R . . . .
H7B H 0.3816 0.0849 0.5010 0.030 Uiso 1 1 calc R . . . .
C10 C 0.32512(13) 0.32298(19) 0.22730(12) 0.0258(4) Uani 1 1 d . . . . .
H10 H 0.3215 0.3862 0.2731 0.031 Uiso 1 1 calc R . . . .
C24 C 0.63862(14) 0.4614(2) 0.24859(12) 0.0296(4) Uani 1 1 d . . . . .
H24 H 0.5708 0.4665 0.2119 0.035 Uiso 1 1 calc R . . . .
C9 C 0.41556(14) 0.14547(19) 0.36079(12) 0.0258(4) Uani 1 1 d . . . . .
H9A H 0.3625 0.0768 0.3418 0.031 Uiso 1 1 calc R . . . .
H9B H 0.4784 0.0967 0.3903 0.031 Uiso 1 1 calc R . . . .
C17 C 0.34048(14) 0.4090(2) 0.15676(13) 0.0293(4) Uani 1 1 d . . . . .
H17A H 0.3954 0.4726 0.1861 0.035 Uiso 1 1 calc R . . . .
H17B H 0.2809 0.4642 0.1263 0.035 Uiso 1 1 calc R . . . .
C15 C 0.43249(14) 0.2063(2) 0.12333(12) 0.0273(4) Uani 1 1 d . . . . .
H15A H 0.5006 0.2408 0.1467 0.033 Uiso 1 1 calc R . . . .
H15B H 0.4247 0.1449 0.0738 0.033 Uiso 1 1 calc R . . . .
C13 C 0.32260(13) 0.0387(2) 0.15990(13) 0.0299(4) Uani 1 1 d . . . . .
H13B H 0.3221 -0.0170 0.1100 0.036 Uiso 1 1 calc R . . . .
H13A H 0.3227 -0.0244 0.2064 0.036 Uiso 1 1 calc R . . . .
C8 C 0.40029(15) 0.2413(2) 0.42730(12) 0.0297(4) Uani 1 1 d . . . . .
H8A H 0.4441 0.3210 0.4375 0.036 Uiso 1 1 calc R . . . .
H8B H 0.3318 0.2744 0.4033 0.036 Uiso 1 1 calc R . . . .
C11 C 0.22990(14) 0.2394(2) 0.19160(14) 0.0322(4) Uani 1 1 d . . . . .
H11A H 0.2190 0.2002 0.2419 0.039 Uiso 1 1 calc R . . . .
H11B H 0.1746 0.3016 0.1604 0.039 Uiso 1 1 calc R . . . .
C16 C 0.36245(15) 0.3276(2) 0.08768(13) 0.0326(4) Uani 1 1 d . . . . .
H16B H 0.3910 0.3902 0.0574 0.039 Uiso 1 1 calc R . . . .
H16A H 0.2998 0.2935 0.0433 0.039 Uiso 1 1 calc R . . . .
C20 C 0.77052(14) 0.3661(2) 0.37203(14) 0.0330(5) Uani 1 1 d . . . . .
H20 H 0.7937 0.3040 0.4197 0.040 Uiso 1 1 calc R . . . .
C3 C 0.29637(14) 0.2825(2) 0.55784(13) 0.0350(5) Uani 1 1 d . . . . .
H3A H 0.2899 0.3331 0.6068 0.042 Uiso 1 1 calc R . . . .
H3B H 0.2755 0.3442 0.5066 0.042 Uiso 1 1 calc R . . . .
C12 C 0.22815(14) 0.1235(2) 0.12904(14) 0.0350(5) Uani 1 1 d . . . . .
H12B H 0.2164 0.1627 0.0708 0.042 Uiso 1 1 calc R . . . .
H12A H 0.1725 0.0626 0.1218 0.042 Uiso 1 1 calc R . . . .
C23 C 0.70495(16) 0.5439(2) 0.23153(14) 0.0380(5) Uani 1 1 d . . . . .
H23 H 0.6826 0.6043 0.1829 0.046 Uiso 1 1 calc R . . . .
C1 C 0.45959(16) 0.3782(2) 0.60284(16) 0.0376(5) Uani 1 1 d . . . . .
H1A H 0.5284 0.3590 0.6147 0.056 Uiso 1 1 calc GR . . . .
H1B H 0.4552 0.4215 0.6543 0.056 Uiso 1 1 calc GR . . . .
H1C H 0.4324 0.4392 0.5522 0.056 Uiso 1 1 calc GR . . . .
C21 C 0.83619(15) 0.4503(2) 0.35598(16) 0.0399(5) Uani 1 1 d . . . . .
H21 H 0.9037 0.4476 0.3937 0.048 Uiso 1 1 calc R . . . .
C2 C 0.43925(17) 0.1650(2) 0.66598(13) 0.0374(5) Uani 1 1 d . . . . .
H2A H 0.4096 0.0744 0.6530 0.056 Uiso 1 1 calc GR . . . .
H2B H 0.4209 0.2091 0.7102 0.056 Uiso 1 1 calc GR . . . .
H2C H 0.5107 0.1567 0.6885 0.056 Uiso 1 1 calc GR . . . .
C22 C 0.80385(16) 0.5379(2) 0.28558(15) 0.0388(5) Uani 1 1 d . . . . .
H22 H 0.8492 0.5942 0.2740 0.047 Uiso 1 1 calc R . . . .
B1 B 0.41691(14) 0.2221(2) 0.27413(13) 0.0232(4) Uani 1 1 d . . . . .
C4 C 0.22742(19) 0.1647(4) 0.5356(3) 0.0900(14) Uani 1 1 d D . . . .
H4BC H 0.2206 0.1330 0.4768 0.108 Uiso 0.75 1 calc R . P A 1
H4BD H 0.2616 0.0913 0.5773 0.108 Uiso 0.75 1 calc R . P A 1
H4AA H 0.2395 0.1049 0.5868 0.108 Uiso 0.25 1 calc R . P B -1
H4AB H 0.2298 0.1106 0.4862 0.108 Uiso 0.25 1 calc R . P B -1
C5 C 0.1290(3) 0.1711(5) 0.5334(3) 0.0415(9) Uani 0.6 1 d D . P C 1
H5A H 0.1044 0.0790 0.5377 0.050 Uiso 0.6 1 calc R . P C 1
H5B H 0.1274 0.2274 0.5823 0.050 Uiso 0.6 1 calc R . P C 1
C6 C 0.0710(4) 0.2327(7) 0.4493(4) 0.0768(19) Uani 0.6 1 d D . P C 1
H6A H 0.0931 0.1985 0.4048 0.115 Uiso 0.6 1 calc GR . P C 1
H6C H 0.0789 0.3316 0.4539 0.115 Uiso 0.6 1 calc GR . P C 1
H6B H 0.0018 0.2095 0.4324 0.115 Uiso 0.6 1 calc GR . P C 1
C5A C 0.1242(4) 0.2499(7) 0.5076(4) 0.0343(12) Uani 0.4 1 d D . P C -1
H5AA H 0.1200 0.2891 0.5609 0.041 Uiso 0.4 1 calc R . P C -1
H5AB H 0.1240 0.3259 0.4685 0.041 Uiso 0.4 1 calc R . P C -1
C6A C 0.0361(4) 0.1614(8) 0.4615(5) 0.060(2) Uani 0.4 1 d . . P C -1
H6AA H 0.0366 0.1295 0.4058 0.090 Uiso 0.4 1 calc GR . P C -1
H6AC H -0.0237 0.2139 0.4501 0.090 Uiso 0.4 1 calc GR . P C -1
H6AB H 0.0380 0.0831 0.4987 0.090 Uiso 0.4 1 calc GR . P C -1

loop_
_atom_site_aniso_label
_atom_site_aniso_U_11
_atom_site_aniso_U_22
_atom_site_aniso_U_33
_atom_site_aniso_U_23
_atom_site_aniso_U_13
_atom_site_aniso_U_12
O1 0.0225(6) 0.0235(7) 0.0262(6) 0.0005(5) 0.0089(5) -0.0010(5)
O2 0.0296(7) 0.0305(8) 0.0474(9) 0.0116(7) 0.0109(6) 0.0021(6)
N1 0.0221(7) 0.0227(8) 0.0232(7) -0.0009(6) 0.0095(6) 0.0020(6)
C18 0.0240(8) 0.0244(9) 0.0211(8) -0.0004(7) 0.0073(7) -0.0015(7)
C19 0.0242(8) 0.0215(9) 0.0264(8) -0.0029(7) 0.0119(7) -0.0007(7)
C14 0.0203(8) 0.0234(9) 0.0274(9) 0.0018(7) 0.0106(7) 0.0014(7)
C7 0.0286(9) 0.0240(9) 0.0271(9) -0.0015(7) 0.0153(7) 0.0027(7)
C10 0.0248(9) 0.0264(9) 0.0286(9) -0.0013(7) 0.0131(7) 0.0007(7)
C24 0.0302(9) 0.0313(10) 0.0263(9) 0.0005(8) 0.0103(8) -0.0047(8)
C9 0.0296(9) 0.0233(9) 0.0286(9) 0.0000(7) 0.0160(8) 0.0008(7)
C17 0.0287(9) 0.0266(10) 0.0337(10) 0.0067(8) 0.0136(8) 0.0051(8)
C15 0.0271(9) 0.0311(10) 0.0261(9) 0.0003(7) 0.0131(7) 0.0022(8)
C13 0.0262(9) 0.0270(10) 0.0373(10) -0.0068(8) 0.0134(8) -0.0046(7)
C8 0.0383(10) 0.0270(10) 0.0292(9) 0.0033(8) 0.0191(8) 0.0060(8)
C11 0.0231(9) 0.0334(11) 0.0427(11) 0.0009(9) 0.0159(8) 0.0018(8)
C16 0.0351(10) 0.0372(11) 0.0278(9) 0.0075(8) 0.0148(8) 0.0062(9)
C20 0.0268(9) 0.0303(10) 0.0379(11) 0.0030(8) 0.0087(8) 0.0008(8)
C3 0.0227(9) 0.0532(13) 0.0304(10) -0.0099(9) 0.0120(8) 0.0056(9)
C12 0.0235(9) 0.0348(11) 0.0433(11) -0.0060(9) 0.0096(8) -0.0058(8)
C23 0.0458(12) 0.0386(12) 0.0334(10) 0.0028(9) 0.0196(9) -0.0080(9)
C1 0.0392(11) 0.0291(11) 0.0496(12) -0.0102(9) 0.0229(10) -0.0071(9)
C21 0.0255(10) 0.0393(12) 0.0549(13) -0.0047(10) 0.0161(9) -0.0042(9)
C2 0.0507(13) 0.0366(11) 0.0252(9) 0.0046(8) 0.0152(9) 0.0079(10)
C22 0.0397(11) 0.0379(12) 0.0505(13) -0.0073(10) 0.0302(10) -0.0114(9)
B1 0.0219(9) 0.0233(10) 0.0256(9) 0.0015(8) 0.0107(8) -0.0019(8)
C4 0.0405(15) 0.133(3) 0.108(3) -0.088(2) 0.0412(16) -0.0422(18)
C5 0.039(2) 0.041(2) 0.051(2) -0.009(2) 0.0248(18) -0.0104(18)
C6 0.033(3) 0.070(4) 0.126(6) 0.036(4) 0.029(3) 0.012(3)
C5A 0.013(2) 0.042(4) 0.045(3) -0.012(3) 0.008(2) -0.006(2)
C6A 0.020(3) 0.069(5) 0.087(5) -0.044(4) 0.016(3) -0.013(3)

loop_
_atom_type_symbol
_atom_type_description
_atom_type_scat_dispersion_real
_atom_type_scat_dispersion_imag
_atom_type_scat_source
C C 0.0033 0.0016 'International Tables Vol C Tables 4.2.6.8 and 6.1.1.4'
H H 0.0000 0.0000 'International Tables Vol C Tables 4.2.6.8 and 6.1.1.4'
B B 0.0013 0.0007 'International Tables Vol C Tables 4.2.6.8 and 6.1.1.4'
N N 0.0061 0.0033 'International Tables Vol C Tables 4.2.6.8 and 6.1.1.4'
O O 0.0106 0.0060 'International Tables Vol C Tables 4.2.6.8 and 6.1.1.4'

loop_
_geom_angle_atom_site_label_1
_geom_angle_atom_site_label_2
_geom_angle_atom_site_label_3
_geom_angle
_geom_angle_site_symmetry_1
_geom_angle_site_symmetry_3
_geom_angle_publ_flag
C18 O1 B1 125.70(14) . . ?
C3 N1 C7 112.85(14) . . ?
C1 N1 C7 110.58(15) . . ?
C1 N1 C3 108.38(16) . . ?
C1 N1 C2 107.89(16) . . ?
C2 N1 C7 107.64(14) . . ?
C2 N1 C3 109.38(15) . . ?
O1 C18 C19 113.64(15) . . ?
O2 C18 O1 126.83(17) . . ?
O2 C18 C19 119.48(16) . . ?
C24 C19 C18 121.00(16) . . ?
C24 C19 C20 118.96(17) . . ?
C20 C19 C18 119.96(17) . . ?
C15 C14 C13 112.16(15) . . ?
C15 C14 B1 110.47(15) . . ?
C13 C14 B1 109.21(14) . . ?
C8 C7 N1 116.22(15) . . ?
C17 C10 C11 113.21(16) . . ?
C17 C10 B1 110.66(14) . . ?
C11 C10 B1 109.26(15) . . ?
C19 C24 C23 120.34(19) . . ?
C8 C9 B1 114.03(15) . . ?
C10 C17 C16 115.02(16) . . ?
C16 C15 C14 115.57(15) . . ?
C12 C13 C14 114.66(16) . . ?
C7 C8 C9 110.63(15) . . ?
C12 C11 C10 115.05(16) . . ?
C17 C16 C15 115.39(15) . . ?
C21 C20 C19 120.59(19) . . ?
C4 C3 N1 116.3(2) . . ?
C11 C12 C13 114.20(16) . . ?
C22 C23 C24 120.0(2) . . ?
C22 C21 C20 120.2(2) . . ?
C21 C22 C23 119.96(19) . . ?
O1 B1 C14 107.38(13) . . ?
O1 B1 C10 104.95(14) . . ?
O1 B1 C9 109.30(14) . . ?
C10 B1 C14 104.98(14) . . ?
C10 B1 C9 113.86(15) . . ?
C9 B1 C14 115.64(15) . . ?
C3 C4 C5A 98.5(3) . . ?
C5 C4 C3 124.0(3) . . ?
C5 C4 C5A 32.0(2) . . ?
C6 C5 C4 104.4(4) . . ?
C5A C5 C4 86.3(5) . . ?
C5A C5 C6 42.0(5) . . ?
C5A C5 C6A 77.6(6) . . ?
C6A C5 C4 130.5(5) . . ?
C6A C5 C6 38.2(4) . . ?
C5A C6 C5 36.2(4) . . ?
C6A C6 C5 69.5(5) . . ?
C6A C6 C5A 102.2(7) . . ?
C5 C5A C4 61.7(4) . . ?
C5 C5A C6 101.9(6) . . ?
C5 C5A C6A 67.8(5) . . ?
C6 C5A C4 118.8(6) . . ?
C6 C5A C6A 37.7(5) . . ?
C6A C5A C4 112.1(5) . . ?
C5 C6A C5A 34.6(3) . . ?
C6 C6A C5 72.4(4) . . ?
C6 C6A C5A 40.1(4) . . ?

loop_
_geom_bond_atom_site_label_1
_geom_bond_atom_site_label_2
_geom_bond_distance
_geom_bond_site_symmetry_2
_geom_bond_publ_flag
O1 C18 1.295(2) . ?
O1 B1 1.583(2) . ?
O2 C18 1.229(2) . ?
N1 C7 1.521(2) . ?
N1 C3 1.509(2) . ?
N1 C1 1.485(2) . ?
N1 C2 1.504(2) . ?
C18 C19 1.512(2) . ?
C19 C24 1.389(3) . ?
C19 C20 1.391(3) . ?
C14 C15 1.541(2) . ?
C14 C13 1.543(2) . ?
C14 B1 1.634(3) . ?
C7 C8 1.515(2) . ?
C10 C17 1.534(3) . ?
C10 C11 1.538(3) . ?
C10 B1 1.616(3) . ?
C24 C23 1.390(3) . ?
C9 C8 1.536(3) . ?
C9 B1 1.632(3) . ?
C17 C16 1.536(3) . ?
C15 C16 1.540(3) . ?
C13 C12 1.537(3) . ?
C11 C12 1.535(3) . ?
C20 C21 1.385(3) . ?
C3 C4 1.493(4) . ?
C23 C22 1.387(3) . ?
C21 C22 1.376(3) . ?
C4 C5 1.452(4) . ?
C4 C5A 1.646(6) . ?
C5 C6 1.4510(10) . ?
C5 C5A 0.875(7) . ?
C5 C6A 1.426(7) . ?
C6 C5A 0.991(7) . ?
C6 C6A 0.941(9) . ?
C5A C6A 1.505(7) . ?
